data_1515968
loop_
_publ_author_name
'Zhang, Jie'
'Guo, Dong-Sheng'
'Wang, Li-Hua'
'Wang, Zhen'
'Liu, Yu'

_publ_section_title
;
 Supramolecular binary hydrogels from calixarenes and amino acids and
 their entrapment--release of model dye molecules
;
_journal_issue 5
_journal_name_full 'Soft Matter'
_journal_page_first 1756
_journal_paper_doi 10.1039/c0sm01041c
_journal_volume 7
_journal_year 2011
_chemical_formula_moiety 'C52 H82 N4 O23'
_chemical_formula_sum 'C52 H82 N4 O23'
_chemical_formula_weight 1131.22
_chemical_name_systematic
;
?
;
_space_group_IT_number 5
_symmetry_cell_setting monoclinic
_symmetry_space_group_name_Hall 'C 2y'
_symmetry_space_group_name_H-M 'C 1 2 1'
_atom_sites_solution_hydrogens geom
_atom_sites_solution_primary direct
_atom_sites_solution_secondary difmap
_audit_creation_method SHELXL-97
_cell_angle_alpha 90.00
_cell_angle_beta 112.245(6)
_cell_angle_gamma 90.00
_cell_formula_units_Z 4
_cell_length_a 19.723(4)
_cell_length_b 18.459(4)
_cell_length_c 17.842(3)
_cell_measurement_reflns_used 8367
_cell_measurement_temperature 113(2)
_cell_measurement_theta_max 27.10
_cell_measurement_theta_min 1.60
_cell_volume 6012(2)
_computing_cell_refinement 'CrystalClear-SM Expert 2.0 r2'
_computing_data_collection 'CrystalClear-SM Expert 2.0 r2 (Rigaku, 2009)'
_computing_data_reduction 'CrystalClear-SM Expert 2.0 r2'
_computing_molecular_graphics 'CrystalStructure 4.0'
_computing_publication_material 'CrystalStructure 4.0 (Rigaku, 2009)'
_computing_structure_refinement 'SHELXL-97 (Sheldrick, 1997)'
_computing_structure_solution 'SHELXS-97 (Sheldrick, 1990)'
_diffrn_ambient_temperature 113(2)
_diffrn_measured_fraction_theta_full 0.999
_diffrn_measured_fraction_theta_max 0.999
_diffrn_measurement_device_type 'Rigaku Saturn724 CCD camera'
_diffrn_measurement_method \w
_diffrn_radiation_monochromator multilayer
_diffrn_radiation_source 'rotating anode'
_diffrn_radiation_type MoK\a
_diffrn_radiation_wavelength 0.71075
_diffrn_reflns_av_R_equivalents 0.0545
_diffrn_reflns_av_sigmaI/netI 0.0802
_diffrn_reflns_limit_h_max 22
_diffrn_reflns_limit_h_min -23
_diffrn_reflns_limit_k_max 20
_diffrn_reflns_limit_k_min -21
_diffrn_reflns_limit_l_max 21
_diffrn_reflns_limit_l_min -19
_diffrn_reflns_number 22943
_diffrn_reflns_theta_full 25.00
_diffrn_reflns_theta_max 25.00
_diffrn_reflns_theta_min 1.57
_diffrn_standards_decay_% 0
_diffrn_standards_interval_count 0
_diffrn_standards_interval_time 0
_diffrn_standards_number 0
_exptl_absorpt_coefficient_mu 0.098
_exptl_absorpt_correction_T_max 0.9826
_exptl_absorpt_correction_T_min 0.9787
_exptl_absorpt_correction_type multi-scan
_exptl_absorpt_process_details Crystalclear
_exptl_crystal_colour colorless
_exptl_crystal_density_diffrn 1.250
_exptl_crystal_density_method 'not measured'
_exptl_crystal_description prism
_exptl_crystal_F_000 2424
_exptl_crystal_size_max 0.22
_exptl_crystal_size_mid 0.20
_exptl_crystal_size_min 0.18
_refine_diff_density_max 1.115
_refine_diff_density_min -0.374
_refine_diff_density_rms 0.099
_refine_ls_abs_structure_details 'Flack H D (1983), Acta Cryst. A39, 876-881'
_refine_ls_extinction_method none
_refine_ls_goodness_of_fit_ref 1.221
_refine_ls_hydrogen_treatment constr
_refine_ls_matrix_type full
_refine_ls_number_parameters 807
_refine_ls_number_reflns 9498
_refine_ls_number_restraints 197
_refine_ls_restrained_S_all 1.256
_refine_ls_R_factor_all 0.1449
_refine_ls_R_factor_gt 0.1233
_refine_ls_shift/su_max 0.025
_refine_ls_shift/su_mean 0.005
_refine_ls_structure_factor_coef Fsqd
_refine_ls_weighting_details 'calc w=1/[\s^2^(Fo^2^)+(0.2000P)^2^+0.0000P] where P=(Fo^2^+2Fc^2^)/3'
_refine_ls_weighting_scheme calc
_refine_ls_wR_factor_gt 0.3280
_refine_ls_wR_factor_ref 0.3516
_reflns_number_gt 7213
_reflns_number_total 9498
_reflns_threshold_expression >2sigma(I)
_cod_data_source_file c0sm01041c.txt
_cod_data_source_block shelxl
_cod_database_code 1515968

loop_
_symmetry_equiv_pos_as_xyz
'x, y, z'
'-x, y, -z'
'x+1/2, y+1/2, z'
'-x+1/2, y+1/2, -z'

loop_
_atom_site_label
_atom_site_type_symbol
_atom_site_fract_x
_atom_site_fract_y
_atom_site_fract_z
_atom_site_U_iso_or_equiv
_atom_site_adp_type
_atom_site_occupancy
_atom_site_symmetry_multiplicity
_atom_site_calc_flag
_atom_site_refinement_flags
_atom_site_disorder_assembly
_atom_site_disorder_group
N1 N 0.3994(3) 0.4483(4) 0.7009(3) 0.0537(17) Uani 1 1 d . . .
H1A H 0.4315 0.4105 0.7039 0.064 Uiso 1 1 calc R . .
N2 N 0.6038(4) 0.2505(4) 0.6863(4) 0.0535(16) Uani 1 1 d . A .
N3 N 0.9138(3) 0.4558(3) 0.7574(4) 0.0439(14) Uani 1 1 d . B .
H3A H 0.8849 0.4959 0.7564 0.053 Uiso 1 1 calc R . .
N4 N 0.7037(5) 0.6597(4) 0.7308(4) 0.066(2) Uani 1 1 d D . .
O1 O 0.6524(3) 0.4339(4) 1.0549(3) 0.0586(14) Uani 1 1 d . . .
H1 H 0.6767 0.3973 1.0524 0.088 Uiso 1 1 calc R . .
O2 O 0.7442(4) 0.3230(3) 1.0665(3) 0.0596(15) Uani 1 1 d . . .
H2 H 0.7140 0.3119 1.0874 0.089 Uiso 1 1 calc R . .
O3 O 0.8400(3) 0.4318(3) 1.0795(3) 0.0548(13) Uani 1 1 d . . .
H3 H 0.7986 0.4120 1.0631 0.082 Uiso 1 1 calc R . .
O4 O 0.7447(4) 0.5447(4) 1.0866(3) 0.0644(16) Uani 1 1 d . . .
H4 H 0.7892 0.5350 1.1110 0.097 Uiso 1 1 calc R . .
O5 O 0.3531(4) 0.3114(4) 0.6655(5) 0.082(2) Uani 1 1 d . . .
O6 O 0.2457(4) 0.3405(4) 0.5638(4) 0.079(2) Uani 1 1 d . . .
O7 O 0.5136(3) 0.3573(5) 0.6932(4) 0.080(2) Uani 1 1 d . A .
O8 O 0.5991(4) 0.4421(4) 0.7379(5) 0.090(2) Uani 1 1 d . A .
O11 O 0.8007(3) 0.5526(3) 0.7501(4) 0.0601(14) Uani 1 1 d . C .
O12 O 0.7269(4) 0.4633(3) 0.7564(5) 0.0747(19) Uani 1 1 d . C .
H12 H 0.6898 0.4620 0.7687 0.112 Uiso 1 1 calc R . .
C1 C 0.5904(4) 0.4392(5) 0.9845(4) 0.054(2) Uani 1 1 d . . .
C2 C 0.5602(5) 0.5079(5) 0.9549(4) 0.055(2) Uani 1 1 d . . .
C3 C 0.4952(4) 0.5086(6) 0.8883(5) 0.059(2) Uani 1 1 d . . .
H3B H 0.4739 0.5543 0.8682 0.071 Uiso 1 1 calc R . .
C4 C 0.4599(5) 0.4482(7) 0.8496(5) 0.067(3) Uani 1 1 d . . .
C5 C 0.4885(5) 0.3798(6) 0.8792(4) 0.060(2) Uani 1 1 d . . .
H5 H 0.4634 0.3370 0.8540 0.072 Uiso 1 1 calc R . .
C6 C 0.5567(5) 0.3753(5) 0.9486(4) 0.059(2) Uani 1 1 d . . .
C7 C 0.5882(5) 0.2995(6) 0.9796(5) 0.066(3) Uani 1 1 d . . .
H7A H 0.6103 0.2995 1.0395 0.079 Uiso 1 1 calc R . .
H7B H 0.5485 0.2630 0.9620 0.079 Uiso 1 1 calc R . .
C8 C 0.7216(5) 0.2939(5) 0.9890(5) 0.059(2) Uani 1 1 d . . .
C9 C 0.6465(5) 0.2806(5) 0.9452(5) 0.057(2) Uani 1 1 d . . .
C10 C 0.6270(6) 0.2481(6) 0.8708(5) 0.066(2) Uani 1 1 d . . .
H10 H 0.5770 0.2358 0.8427 0.079 Uiso 1 1 calc R . .
C11 C 0.6762(5) 0.2322(4) 0.8342(5) 0.055(2) Uani 1 1 d . . .
C12 C 0.7498(6) 0.2470(4) 0.8793(4) 0.057(2) Uani 1 1 d . . .
H12A H 0.7850 0.2364 0.8565 0.069 Uiso 1 1 calc R . .
C13 C 0.7736(5) 0.2772(4) 0.9576(5) 0.056(2) Uani 1 1 d . . .
C14 C 0.8551(5) 0.2947(4) 1.0034(5) 0.056(2) Uani 1 1 d . . .
H14A H 0.8664 0.2933 1.0623 0.067 Uiso 1 1 calc R . .
H14B H 0.8852 0.2571 0.9910 0.067 Uiso 1 1 calc R . .
C15 C 0.8665(4) 0.4317(4) 1.0185(4) 0.0468(17) Uani 1 1 d . . .
C16 C 0.8756(4) 0.3678(4) 0.9811(4) 0.0510(19) Uani 1 1 d . . .
C17 C 0.9077(4) 0.3735(4) 0.9237(4) 0.0494(18) Uani 1 1 d . . .
H17 H 0.9163 0.3309 0.8987 0.059 Uiso 1 1 calc R . .
C18 C 0.9275(4) 0.4409(5) 0.9021(4) 0.0509(19) Uani 1 1 d . . .
C19 C 0.9141(4) 0.5018(4) 0.9380(4) 0.0479(18) Uani 1 1 d . . .
H19 H 0.9267 0.5476 0.9226 0.057 Uiso 1 1 calc R . .
C20 C 0.8836(4) 0.4998(4) 0.9943(4) 0.0422(16) Uani 1 1 d . . .
C21 C 0.8693(4) 0.5701(4) 1.0325(4) 0.0525(19) Uani 1 1 d . . .
H21A H 0.9033 0.6083 1.0292 0.063 Uiso 1 1 calc R . .
H21B H 0.8790 0.5615 1.0904 0.063 Uiso 1 1 calc R . .
C22 C 0.7346(5) 0.5793(4) 1.0137(4) 0.0479(18) Uani 1 1 d . C .
C23 C 0.7898(4) 0.5961(4) 0.9891(4) 0.0489(19) Uani 1 1 d . . .
C24 C 0.7731(5) 0.6352(4) 0.9158(4) 0.0490(18) Uani 1 1 d . C .
H24 H 0.8112 0.6486 0.8982 0.059 Uiso 1 1 calc R . .
C25 C 0.7023(5) 0.6537(4) 0.8705(4) 0.0467(18) Uani 1 1 d . . .
C26 C 0.6458(5) 0.6354(4) 0.8955(5) 0.0527(19) Uani 1 1 d . C .
H26 H 0.5967 0.6477 0.8630 0.063 Uiso 1 1 calc R . .
C27 C 0.6618(4) 0.5986(5) 0.9689(4) 0.0480(18) Uani 1 1 d . . .
C28 C 0.5985(5) 0.5774(6) 0.9929(5) 0.062(2) Uani 1 1 d . C .
H28A H 0.6171 0.5723 1.0525 0.075 Uiso 1 1 calc R . .
H28B H 0.5622 0.6172 0.9776 0.075 Uiso 1 1 calc R . .
C29 C 0.3893(5) 0.4506(7) 0.7803(5) 0.071(3) Uani 1 1 d . . .
H29A H 0.3629 0.4955 0.7831 0.086 Uiso 1 1 calc R . .
H29B H 0.3589 0.4088 0.7834 0.086 Uiso 1 1 calc R . .
C30 C 0.3303(4) 0.4343(4) 0.6283(4) 0.0489(18) Uani 1 1 d . . .
H30 H 0.2896 0.4639 0.6330 0.059 Uiso 1 1 calc R . .
C31 C 0.3496(6) 0.4638(6) 0.5582(6) 0.079(3) Uani 1 1 d . . .
H31A H 0.3601 0.4232 0.5279 0.095 Uiso 1 1 calc R . .
H31B H 0.3080 0.4919 0.5203 0.095 Uiso 1 1 calc R . .
C32 C 0.4134(5) 0.5097(6) 0.5921(5) 0.070(2) Uani 1 1 d . . .
H32A H 0.4029 0.5582 0.5666 0.084 Uiso 1 1 calc R . .
H32B H 0.4550 0.4885 0.5816 0.084 Uiso 1 1 calc R . .
C33 C 0.4331(5) 0.5166(6) 0.6828(5) 0.065(2) Uani 1 1 d . . .
H33A H 0.4868 0.5175 0.7127 0.078 Uiso 1 1 calc R . .
H33B H 0.4112 0.5606 0.6961 0.078 Uiso 1 1 calc R . .
C34 C 0.3078(5) 0.3548(5) 0.6188(5) 0.058(2) Uani 1 1 d . . .
C35 C 0.6538(5) 0.2007(5) 0.7526(5) 0.060(2) Uani 1 1 d . . .
H35A H 0.6280 0.1544 0.7513 0.072 Uiso 1 1 calc R . .
H35B H 0.6981 0.1898 0.7413 0.072 Uiso 1 1 calc R . .
C36 C 0.6311(4) 0.3285(5) 0.6931(4) 0.0496(18) Uani 1 1 d . A .
H36 H 0.6810 0.3324 0.7367 0.059 Uiso 1 1 calc R . .
C37 C 0.6347(5) 0.3442(5) 0.6120(5) 0.070(3) Uani 1 1 d D . .
H37A H 0.6836 0.3370 0.6141 0.084 Uiso 0.52(3) 1 d PR A 1
H37B H 0.6204 0.3933 0.5963 0.084 Uiso 0.52(3) 1 d PR A 1
H37C H 0.6764 0.3742 0.6186 0.084 Uiso 0.48(3) 1 d PR A 2
H37D H 0.5912 0.3684 0.5770 0.084 Uiso 0.48(3) 1 d PR A 2
C38 C 0.5819(9) 0.2918(6) 0.5514(7) 0.065(6) Uani 0.52(3) 1 d PDU A 1
H38A H 0.5954 0.2838 0.5040 0.078 Uiso 0.52(3) 1 calc PR A 1
H38B H 0.5307 0.3094 0.5328 0.078 Uiso 0.52(3) 1 calc PR A 1
C38' C 0.6424(9) 0.2707(6) 0.5757(11) 0.067(7) Uani 0.48(3) 1 d PDU A 2
H38C H 0.6251 0.2730 0.5160 0.080 Uiso 0.48(3) 1 calc PR A 2
H38D H 0.6938 0.2533 0.5980 0.080 Uiso 0.48(3) 1 calc PR A 2
C39 C 0.5928(5) 0.2227(5) 0.6030(5) 0.064(2) Uani 1 1 d D . .
H39A H 0.5504 0.1922 0.5821 0.077 Uiso 0.52(3) 1 d PR A 1
H39B H 0.6349 0.1961 0.6039 0.077 Uiso 0.52(3) 1 d PR A 1
H39C H 0.5428 0.2278 0.5664 0.077 Uiso 0.48(3) 1 d PR A 2
H39D H 0.6069 0.1728 0.6051 0.077 Uiso 0.48(3) 1 d PR A 2
C40 C 0.5766(4) 0.3783(6) 0.7125(5) 0.065(3) Uani 1 1 d . . .
C41 C 0.9654(4) 0.4449(5) 0.8423(4) 0.0523(18) Uani 1 1 d . . .
H41A H 1.0010 0.4854 0.8579 0.063 Uiso 1 1 calc R . .
H41B H 0.9931 0.3996 0.8456 0.063 Uiso 1 1 calc R . .
C42 C 0.9539(6) 0.4715(5) 0.7010(7) 0.076(3) Uani 1 1 d D . .
H42A H 1.0004 0.4472 0.7192 0.091 Uiso 0.452(18) 1 d PR B 1
H42B H 0.9972 0.4419 0.7185 0.091 Uiso 0.548(18) 1 d PR B 2
C43 C 0.9036(8) 0.4450(10) 0.6166(8) 0.110(5) Uani 1 1 d . B .
H43A H 0.9286 0.4084 0.5955 0.132 Uiso 1 1 calc R . .
H43B H 0.8875 0.4858 0.5779 0.132 Uiso 1 1 calc R . .
C44 C 0.8372(7) 0.4107(6) 0.6319(5) 0.085(4) Uani 1 1 d . . .
H44A H 0.7959 0.4454 0.6168 0.102 Uiso 1 1 calc R B .
H44B H 0.8204 0.3662 0.5992 0.102 Uiso 1 1 calc R . .
C45 C 0.8632(4) 0.3933(4) 0.7195(5) 0.0518(19) Uani 1 1 d . B .
H45A H 0.8898 0.3466 0.7317 0.062 Uiso 1 1 calc R . .
H45B H 0.8221 0.3915 0.7383 0.062 Uiso 1 1 calc R . .
O9 O 1.0126(11) 0.566(2) 0.6633(16) 0.086(4) Uani 0.452(18) 1 d PD B 1
H9 H 1.0296 0.6070 0.6822 0.129 Uiso 0.452(18) 1 calc PR B 1
O10 O 0.9172(6) 0.5913(5) 0.6956(7) 0.042(4) Uani 0.452(18) 1 d PDU B 1
C46 C 0.9621(5) 0.5502(5) 0.6851(7) 0.042(4) Uani 0.452(18) 1 d PDU B 1
O9' O 1.0235(9) 0.569(2) 0.6888(14) 0.086(4) Uani 0.548(18) 1 d PDU B 2
H9' H 1.0684 0.5395 0.7244 0.129 Uiso 0.548(18) 1 d PR B 2
O10' O 0.9639(8) 0.5945(7) 0.7656(9) 0.091(5) Uani 0.548(18) 1 d PDU B 2
C46' C 0.9781(8) 0.5486(6) 0.7231(8) 0.081(6) Uani 0.548(18) 1 d PDU B 2
C47 C 0.6857(7) 0.7001(6) 0.7939(6) 0.079(3) Uani 1 1 d . C .
H47A H 0.6332 0.7135 0.7717 0.095 Uiso 1 1 calc R . .
H47B H 0.7149 0.7453 0.8081 0.095 Uiso 1 1 calc R . .
C48 C 0.6767(5) 0.5836(5) 0.7152(4) 0.057(2) Uani 1 1 d D C .
H48A H 0.6466 0.5749 0.7457 0.068 Uiso 0.60(2) 1 d PR C 1
H48B H 0.6449 0.5744 0.7436 0.068 Uiso 0.40(2) 1 d PR C 2
C49 C 0.6296(19) 0.5698(10) 0.6250(8) 0.087(3) Uani 0.60(2) 1 d PDU C 1
H49A H 0.6600 0.5544 0.5946 0.105 Uiso 0.60(2) 1 calc PR C 1
H49B H 0.5913 0.5329 0.6184 0.105 Uiso 0.60(2) 1 calc PR C 1
C50 C 0.5960(10) 0.6452(9) 0.5981(11) 0.088(6) Uani 0.60(2) 1 d PDU C 1
H50A H 0.5808 0.6524 0.5390 0.105 Uiso 0.60(2) 1 calc PR C 1
H50B H 0.5539 0.6544 0.6141 0.105 Uiso 0.60(2) 1 calc PR C 1
C51 C 0.6624(10) 0.6920(9) 0.6463(7) 0.062(4) Uani 0.60(2) 1 d PDU C 1
H51A H 0.6458 0.7416 0.6518 0.074 Uiso 0.60(2) 1 calc PR C 1
H51B H 0.6958 0.6951 0.6167 0.074 Uiso 0.60(2) 1 calc PR C 1
C49' C 0.633(3) 0.5792(19) 0.6231(8) 0.087(3) Uani 0.40(2) 1 d PDU C 2
H49C H 0.6411 0.5329 0.6000 0.105 Uiso 0.40(2) 1 calc PR C 2
H49D H 0.5794 0.5857 0.6095 0.105 Uiso 0.40(2) 1 calc PR C 2
C50' C 0.6660(18) 0.6438(14) 0.5952(16) 0.087(9) Uani 0.40(2) 1 d PDU C 2
H50C H 0.6286 0.6634 0.5448 0.105 Uiso 0.40(2) 1 calc PR C 2
H50D H 0.7072 0.6258 0.5815 0.105 Uiso 0.40(2) 1 calc PR C 2
C51' C 0.6944(17) 0.7065(10) 0.6563(10) 0.062(4) Uani 0.40(2) 1 d PDU C 2
H51C H 0.7413 0.7268 0.6576 0.074 Uiso 0.40(2) 1 calc PR C 2
H51D H 0.6578 0.7456 0.6475 0.074 Uiso 0.40(2) 1 calc PR C 2
C52 C 0.7405(6) 0.5296(5) 0.7437(5) 0.064(2) Uani 1 1 d . . .
O13 O 0.4742(3) 0.7875(4) 0.2420(4) 0.0703(17) Uani 1 1 d U . .
O15 O 0.5513(5) 0.7087(4) 0.1861(5) 0.139(4) Uani 1 1 d U . .
O16 O 0.1564(5) 0.5206(5) 0.7691(5) 0.097(2) Uani 1 1 d U . .
O17 O 0.6492(5) 0.2020(4) 0.2281(5) 0.067(2) Uani 0.75 1 d PU . .
O18 O 0.3801(5) 0.8839(5) 0.4174(6) 0.105(3) Uani 1 1 d U . .
O19 O 0.3563(6) 0.8744(5) 0.2590(5) 0.087(3) Uani 0.75 1 d PU . .
O20 O 0.7951(6) 0.2249(6) 0.5311(6) 0.122(3) Uani 1 1 d U . .
O21 O 0.5492(10) 0.7239(11) 0.4104(10) 0.060(4) Uani 0.35 1 d PU . .
O29 O 0.5633(11) 0.7126(9) 0.3685(14) 0.077(5) Uani 0.40 1 d PU . .
O22 O 0.5639(7) 0.0212(6) 0.5653(9) 0.069(3) Uani 0.50 1 d PU . .
O23 O 0.6973(9) 0.7055(11) 0.3012(11) 0.102(5) Uani 0.50 1 d PU . .
O24 O 0.7466(8) 0.5705(6) 0.3045(8) 0.065(3) Uani 0.50 1 d PU . .
O25 O 0.7051(11) 0.0708(11) 0.5808(13) 0.112(6) Uani 0.50 1 d PU . .
O26 O 0.5413(6) 0.2204(6) 0.3499(7) 0.095(3) Uani 0.75 1 d PU . .
O27 O 0.7262(8) 0.0988(8) 0.4436(9) 0.079(4) Uani 0.50 1 d PU . .
O28 O 0.5000 0.7981(8) 0.5000 0.131(5) Uani 1 2 d SU . .

loop_
_atom_site_aniso_label
_atom_site_aniso_U_11
_atom_site_aniso_U_22
_atom_site_aniso_U_33
_atom_site_aniso_U_23
_atom_site_aniso_U_13
_atom_site_aniso_U_12
N1 0.038(3) 0.083(5) 0.040(3) -0.005(3) 0.015(3) 0.003(3)
N2 0.049(4) 0.067(4) 0.047(3) -0.013(3) 0.022(3) -0.010(3)
N3 0.042(3) 0.038(3) 0.056(3) 0.009(3) 0.024(3) 0.004(2)
N4 0.102(6) 0.054(4) 0.046(3) 0.009(3) 0.030(4) 0.024(4)
O1 0.051(3) 0.074(4) 0.049(3) 0.003(3) 0.017(2) 0.004(3)
O2 0.078(4) 0.065(4) 0.039(3) 0.005(2) 0.025(3) -0.007(3)
O3 0.052(3) 0.061(3) 0.045(3) -0.002(2) 0.011(2) -0.008(3)
O4 0.075(4) 0.076(4) 0.037(3) 0.004(3) 0.015(3) -0.005(3)
O5 0.057(4) 0.071(4) 0.116(5) 0.031(4) 0.032(4) 0.009(3)
O6 0.059(4) 0.079(5) 0.076(4) 0.001(3) 0.001(3) -0.005(3)
O7 0.046(4) 0.109(6) 0.087(4) -0.020(4) 0.027(3) 0.010(3)
O8 0.064(4) 0.069(5) 0.130(6) -0.024(4) 0.031(4) 0.016(4)
O11 0.058(4) 0.054(3) 0.071(4) 0.006(3) 0.027(3) 0.009(3)
O12 0.058(4) 0.035(3) 0.124(5) -0.007(3) 0.025(4) 0.007(2)
C1 0.058(5) 0.080(6) 0.028(3) -0.002(4) 0.021(3) -0.017(4)
C2 0.053(5) 0.074(6) 0.036(3) -0.008(4) 0.014(3) 0.012(4)
C3 0.042(4) 0.094(7) 0.044(4) -0.008(4) 0.022(3) 0.004(4)
C4 0.056(5) 0.113(8) 0.040(4) 0.006(5) 0.028(4) -0.005(5)
C5 0.064(5) 0.093(7) 0.025(3) -0.013(4) 0.018(3) -0.032(5)
C6 0.058(5) 0.088(6) 0.036(3) 0.007(4) 0.023(3) -0.021(5)
C7 0.060(5) 0.095(7) 0.046(4) 0.013(4) 0.024(4) -0.025(5)
C8 0.081(6) 0.041(4) 0.055(5) 0.011(4) 0.024(4) 0.002(4)
C9 0.071(6) 0.049(5) 0.049(4) 0.004(3) 0.020(4) -0.019(4)
C10 0.065(6) 0.082(6) 0.046(4) 0.007(4) 0.016(4) -0.012(5)
C11 0.056(5) 0.052(5) 0.048(4) 0.002(3) 0.010(4) -0.019(4)
C12 0.098(7) 0.026(3) 0.038(4) 0.000(3) 0.015(4) -0.004(4)
C13 0.074(6) 0.037(4) 0.052(4) 0.020(3) 0.018(4) 0.003(4)
C14 0.071(5) 0.030(4) 0.057(4) 0.002(3) 0.013(4) 0.005(3)
C15 0.031(3) 0.054(4) 0.045(4) -0.009(3) 0.002(3) 0.001(3)
C16 0.038(4) 0.048(4) 0.044(4) 0.001(3) -0.010(3) 0.001(3)
C17 0.054(4) 0.047(4) 0.038(3) -0.003(3) 0.006(3) 0.002(3)
C18 0.027(3) 0.066(5) 0.037(3) 0.005(3) -0.013(3) 0.005(3)
C19 0.040(4) 0.038(4) 0.055(4) -0.001(3) 0.007(3) 0.003(3)
C20 0.032(3) 0.042(4) 0.042(3) -0.005(3) 0.002(3) -0.003(3)
C21 0.049(4) 0.053(5) 0.045(4) 0.000(3) 0.006(3) 0.009(3)
C22 0.065(5) 0.038(4) 0.043(4) -0.001(3) 0.023(3) 0.004(3)
C23 0.056(5) 0.041(4) 0.043(4) -0.004(3) 0.011(3) 0.010(3)
C24 0.067(5) 0.032(4) 0.051(4) -0.004(3) 0.025(4) 0.012(3)
C25 0.074(5) 0.030(3) 0.036(3) 0.003(3) 0.021(3) 0.017(3)
C26 0.051(4) 0.052(5) 0.049(4) -0.011(3) 0.011(3) 0.006(3)
C27 0.046(4) 0.067(5) 0.029(3) -0.006(3) 0.011(3) 0.007(4)
C28 0.056(5) 0.081(6) 0.048(4) -0.012(4) 0.017(4) 0.003(4)
C29 0.054(5) 0.116(8) 0.047(4) -0.001(5) 0.022(4) 0.014(5)
C30 0.043(4) 0.046(4) 0.049(4) -0.004(3) 0.008(3) 0.017(3)
C31 0.086(7) 0.067(6) 0.064(5) 0.012(4) 0.006(5) -0.005(5)
C32 0.058(5) 0.089(7) 0.055(4) -0.009(5) 0.012(4) -0.011(5)
C33 0.050(5) 0.083(7) 0.061(5) -0.003(4) 0.020(4) 0.005(4)
C34 0.056(5) 0.053(5) 0.070(5) 0.016(4) 0.029(4) 0.010(4)
C35 0.068(5) 0.050(4) 0.071(5) -0.001(4) 0.035(4) -0.023(4)
C36 0.034(4) 0.063(5) 0.047(4) -0.015(3) 0.011(3) -0.004(3)
C37 0.067(6) 0.074(6) 0.062(5) -0.005(4) 0.015(4) 0.016(5)
C38 0.067(10) 0.074(9) 0.055(8) -0.003(6) 0.025(6) 0.004(7)
C38' 0.062(10) 0.068(10) 0.064(9) 0.007(7) 0.016(7) 0.011(7)
C39 0.065(5) 0.069(6) 0.048(4) -0.013(4) 0.009(4) 0.012(4)
C40 0.026(4) 0.104(8) 0.061(5) 0.002(5) 0.012(3) 0.015(4)
C41 0.056(5) 0.049(4) 0.056(4) -0.007(4) 0.025(4) -0.005(4)
C42 0.073(6) 0.072(6) 0.104(8) 0.029(6) 0.057(6) 0.019(5)
C43 0.109(10) 0.154(14) 0.081(7) 0.019(9) 0.051(7) 0.033(10)
C44 0.109(9) 0.093(8) 0.043(4) -0.009(4) 0.016(5) 0.037(7)
C45 0.039(4) 0.047(4) 0.059(4) -0.003(3) 0.007(3) 0.006(3)
O9 0.084(6) 0.108(6) 0.082(10) 0.004(9) 0.050(6) -0.018(5)
O10 0.040(6) 0.014(5) 0.074(7) -0.004(4) 0.024(5) 0.000(4)
C46 0.058(8) 0.023(6) 0.050(8) 0.015(5) 0.026(7) -0.006(6)
O9' 0.084(6) 0.108(6) 0.082(10) 0.004(9) 0.050(6) -0.018(5)
O10' 0.084(8) 0.077(8) 0.117(9) 0.018(6) 0.042(7) 0.003(6)
C46' 0.085(10) 0.104(11) 0.076(10) 0.005(8) 0.055(8) 0.007(8)
C47 0.130(10) 0.059(6) 0.059(5) 0.002(4) 0.048(6) 0.031(6)
C48 0.065(5) 0.057(5) 0.043(4) -0.003(3) 0.015(4) 0.014(4)
C49 0.085(6) 0.089(6) 0.080(5) -0.010(5) 0.022(4) 0.026(5)
C50 0.096(10) 0.094(10) 0.078(8) -0.005(7) 0.039(7) 0.038(7)
C51 0.069(8) 0.056(6) 0.058(5) 0.012(4) 0.021(5) 0.020(6)
C49' 0.085(6) 0.089(6) 0.080(5) -0.010(5) 0.022(4) 0.026(5)
C50' 0.093(13) 0.074(12) 0.087(12) 0.003(8) 0.024(9) -0.017(9)
C51' 0.069(8) 0.056(6) 0.058(5) 0.012(4) 0.021(5) 0.020(6)
C52 0.068(6) 0.062(6) 0.057(5) 0.005(4) 0.020(4) 0.006(4)
O13 0.044(3) 0.071(4) 0.097(4) -0.007(3) 0.029(3) -0.017(3)
O15 0.125(6) 0.067(4) 0.128(5) 0.045(4) -0.060(4) -0.083(4)
O16 0.105(5) 0.094(5) 0.095(5) 0.003(4) 0.043(4) -0.011(4)
O17 0.100(6) 0.045(4) 0.081(5) -0.014(4) 0.064(4) -0.021(4)
O18 0.082(5) 0.080(5) 0.129(6) 0.022(4) 0.015(4) -0.005(4)
O19 0.115(7) 0.054(4) 0.072(5) 0.002(4) 0.014(4) -0.018(5)
O20 0.129(7) 0.092(6) 0.125(6) -0.011(5) 0.025(5) 0.006(5)
O21 0.070(8) 0.071(9) 0.038(6) 0.019(6) 0.020(6) 0.011(7)
O29 0.085(9) 0.045(7) 0.097(9) 0.002(7) 0.028(7) -0.001(6)
O22 0.063(6) 0.034(5) 0.120(8) -0.014(5) 0.047(6) 0.006(4)
O23 0.079(7) 0.119(9) 0.119(8) -0.044(7) 0.051(7) 0.014(7)
O24 0.082(7) 0.040(5) 0.093(7) 0.009(5) 0.057(6) -0.008(5)
O25 0.090(8) 0.101(9) 0.146(10) -0.013(8) 0.044(7) 0.029(7)
O26 0.069(5) 0.095(6) 0.124(7) 0.015(5) 0.039(5) 0.018(5)
O27 0.078(7) 0.066(7) 0.090(7) -0.013(6) 0.029(6) -0.014(6)
O28 0.099(7) 0.091(7) 0.159(9) 0.000 -0.002(6) 0.000

loop_
_atom_type_symbol
_atom_type_description
_atom_type_scat_dispersion_real
_atom_type_scat_dispersion_imag
_atom_type_scat_source
C C 0.0033 0.0016 'International Tables Vol C Tables 4.2.6.8 and 6.1.1.4'
H H 0.0000 0.0000 'International Tables Vol C Tables 4.2.6.8 and 6.1.1.4'
N N 0.0061 0.0033 'International Tables Vol C Tables 4.2.6.8 and 6.1.1.4'
O O 0.0106 0.0060 'International Tables Vol C Tables 4.2.6.8 and 6.1.1.4'

loop_
_geom_angle_atom_site_label_1
_geom_angle_atom_site_label_2
_geom_angle_atom_site_label_3
_geom_angle
C30 N1 C29 114.5(6)
C30 N1 C33 106.7(6)
C29 N1 C33 113.8(8)
C30 N1 H1A 107.2
C29 N1 H1A 107.2
C33 N1 H1A 107.2
C39 N2 C36 108.3(6)
C39 N2 C35 111.6(7)
C36 N2 C35 113.7(6)
C41 N3 C45 115.9(6)
C41 N3 C42 111.9(6)
C45 N3 C42 105.7(7)
C41 N3 H3A 107.7
C45 N3 H3A 107.7
C42 N3 H3A 107.7
C48 N4 C47 116.1(8)
C48 N4 C51 99.3(8)
C47 N4 C51 110.8(9)
C48 N4 C51' 116.8(10)
C47 N4 C51' 112.6(10)
C51 N4 C51' 24.3(10)
C1 O1 H1 109.5
C8 O2 H2 109.5
C15 O3 H3 109.5
C22 O4 H4 109.5
C52 O12 H12 109.5
O1 C1 C6 117.6(8)
O1 C1 C2 120.2(8)
C6 C1 C2 122.0(7)
C3 C2 C1 116.9(8)
C3 C2 C28 121.4(9)
C1 C2 C28 121.6(7)
C4 C3 C2 124.2(10)
C4 C3 H3B 117.9
C2 C3 H3B 117.9
C3 C4 C5 119.5(8)
C3 C4 C29 123.0(11)
C5 C4 C29 117.4(10)
C4 C5 C6 119.1(8)
C4 C5 H5 120.5
C6 C5 H5 120.5
C1 C6 C5 118.4(9)
C1 C6 C7 123.2(7)
C5 C6 C7 118.4(8)
C9 C7 C6 108.9(6)
C9 C7 H7A 109.9
C6 C7 H7A 109.9
C9 C7 H7B 109.9
C6 C7 H7B 109.9
H7A C7 H7B 108.3
C13 C8 O2 118.9(8)
C13 C8 C9 121.6(8)
O2 C8 C9 119.4(8)
C10 C9 C8 117.5(9)
C10 C9 C7 120.6(8)
C8 C9 C7 121.9(8)
C9 C10 C11 123.9(9)
C9 C10 H10 118.1
C11 C10 H10 118.1
C10 C11 C12 116.4(8)
C10 C11 C35 123.1(8)
C12 C11 C35 120.5(9)
C11 C12 C13 122.3(9)
C11 C12 H12A 118.8
C13 C12 H12A 118.8
C8 C13 C12 118.1(9)
C8 C13 C14 121.9(8)
C12 C13 C14 119.9(9)
C16 C14 C13 112.3(6)
C16 C14 H14A 109.1
C13 C14 H14A 109.1
C16 C14 H14B 109.1
C13 C14 H14B 109.1
H14A C14 H14B 107.9
O3 C15 C16 122.4(7)
O3 C15 C20 116.6(7)
C16 C15 C20 121.1(7)
C15 C16 C17 117.5(7)
C15 C16 C14 122.3(8)
C17 C16 C14 120.1(7)
C16 C17 C18 121.3(7)
C16 C17 H17 119.4
C18 C17 H17 119.4
C19 C18 C17 118.6(7)
C19 C18 C41 121.5(8)
C17 C18 C41 119.9(7)
C20 C19 C18 123.0(7)
C20 C19 H19 118.5
C18 C19 H19 118.5
C19 C20 C15 118.4(7)
C19 C20 C21 120.9(7)
C15 C20 C21 120.7(7)
C20 C21 C23 111.3(6)
C20 C21 H21A 109.4
C23 C21 H21A 109.4
C20 C21 H21B 109.4
C23 C21 H21B 109.4
H21A C21 H21B 108.0
C23 C22 O4 123.9(7)
C23 C22 C27 122.3(7)
O4 C22 C27 113.7(7)
C22 C23 C24 118.6(7)
C22 C23 C21 123.8(7)
C24 C23 C21 117.3(8)
C25 C24 C23 120.1(8)
C25 C24 H24 119.9
C23 C24 H24 119.9
C24 C25 C26 120.9(7)
C24 C25 C47 119.4(9)
C26 C25 C47 119.6(8)
C25 C26 C27 119.6(7)
C25 C26 H26 120.2
C27 C26 H26 120.2
C22 C27 C26 118.4(7)
C22 C27 C28 123.3(7)
C26 C27 C28 118.1(7)
C2 C28 C27 114.7(7)
C2 C28 H28A 108.6
C27 C28 H28A 108.6
C2 C28 H28B 108.6
C27 C28 H28B 108.6
H28A C28 H28B 107.6
C4 C29 N1 111.7(7)
C4 C29 H29A 109.3
N1 C29 H29A 109.3
C4 C29 H29B 109.3
N1 C29 H29B 109.3
H29A C29 H29B 107.9
N1 C30 C34 113.1(6)
N1 C30 C31 102.4(7)
C34 C30 C31 113.6(7)
N1 C30 H30 109.1
C34 C30 H30 109.1
C31 C30 H30 109.1
C32 C31 C30 108.1(8)
C32 C31 H31A 110.1
C30 C31 H31A 110.1
C32 C31 H31B 110.1
C30 C31 H31B 110.1
H31A C31 H31B 108.4
C31 C32 C33 109.0(9)
C31 C32 H32A 109.9
C33 C32 H32A 109.9
C31 C32 H32B 109.9
C33 C32 H32B 109.9
H32A C32 H32B 108.3
N1 C33 C32 101.6(7)
N1 C33 H33A 111.4
C32 C33 H33A 111.4
N1 C33 H33B 111.4
C32 C33 H33B 111.4
H33A C33 H33B 109.3
O5 C34 O6 127.9(9)
O5 C34 C30 116.0(8)
O6 C34 C30 116.1(7)
C11 C35 N2 113.1(8)
C11 C35 H35A 109.0
N2 C35 H35A 109.0
C11 C35 H35B 109.0
N2 C35 H35B 109.0
H35A C35 H35B 107.8
C37 C36 N2 104.4(6)
C37 C36 C40 113.0(7)
N2 C36 C40 108.9(7)
C37 C36 H36 110.1
N2 C36 H36 110.1
C40 C36 H36 110.1
C36 C37 C38 106.8(9)
C36 C37 C38' 106.5(9)
C38 C37 C38' 45.0(10)
C36 C37 H37A 110.4
C38 C37 H37A 110.3
C38' C37 H37A 68.7
C36 C37 H37B 110.2
C38 C37 H37B 110.2
C38' C37 H37B 141.1
H37A C37 H37B 108.9
C36 C37 H37C 110.1
C38 C37 H37C 140.8
C38' C37 H37C 110.2
H37A C37 H37C 43.6
H37B C37 H37C 68.6
C36 C37 H37D 111.0
C38 C37 H37D 68.4
C38' C37 H37D 110.1
H37A C37 H37D 136.7
H37B C37 H37D 43.8
H37C C37 H37D 108.9
C37 C38 C39 101.4(9)
C37 C38 H37D 37.2
C39 C38 H37D 129.5
C37 C38 H38A 111.5
C39 C38 H38A 111.5
H37D C38 H38A 111.4
C37 C38 H38B 111.5
C39 C38 H38B 111.5
H37D C38 H38B 77.4
H38A C38 H38B 109.3
C37 C38 H39C 129.5
C39 C38 H39C 36.9
H37D C38 H39C 135.8
H38A C38 H39C 111.1
H38B C38 H39C 77.8
C39 C38' C37 101.5(9)
C39 C38' H37A 129.4
C37 C38' H37A 37.0
C39 C38' H38C 111.5
C37 C38' H38C 111.5
H37A C38' H38C 111.5
C39 C38' H38D 111.5
C37 C38' H38D 111.5
H37A C38' H38D 77.5
H38C C38' H38D 109.3
C39 C38' H39B 37.0
C37 C38' H39B 129.4
H37A C38' H39B 135.4
H38C C38' H39B 111.4
H38D C38' H39B 77.5
N2 C39 C38' 104.3(8)
N2 C39 C38 104.1(8)
C38' C39 C38 44.9(10)
N2 C39 H39A 111.2
C38' C39 H39A 141.8
C38 C39 H39A 110.5
N2 C39 H39B 110.9
C38' C39 H39B 69.4
C38 C39 H39B 111.1
H39A C39 H39B 109.1
N2 C39 H39C 111.4
C38' C39 H39C 110.2
C38 C39 H39C 68.8
H39A C39 H39C 43.2
H39B C39 H39C 136.2
N2 C39 H39D 110.9
C38' C39 H39D 111.0
C38 C39 H39D 142.4
H39A C39 H39D 69.3
H39B C39 H39D 43.2
H39C C39 H39D 109.1
O7 C40 O8 124.9(9)
O7 C40 C36 117.8(9)
O8 C40 C36 116.6(7)
N3 C41 C18 113.3(6)
N3 C41 H41A 108.9
C18 C41 H41A 108.9
N3 C41 H41B 108.9
C18 C41 H41B 108.9
H41A C41 H41B 107.7
C46 C42 C46' 24.2(6)
C46 C42 N3 115.4(7)
C46' C42 N3 101.5(10)
C46 C42 C43 101.4(9)
C46' C42 C43 125.4(10)
N3 C42 C43 106.4(9)
C46 C42 H42A 111.0
C46' C42 H42A 100.7
N3 C42 H42A 111.0
C43 C42 H42A 111.2
C46 C42 H42B 117.7
C46' C42 H42B 107.3
N3 C42 H42B 107.4
C43 C42 H42B 107.6
H42A C42 H42B 6.8
C42 C43 C44 103.3(9)
C42 C43 H43A 111.1
C44 C43 H43A 111.1
C42 C43 H43B 111.1
C44 C43 H43B 111.1
H43A C43 H43B 109.1
C45 C44 C43 107.0(10)
C45 C44 H44A 110.3
C43 C44 H44A 110.3
C45 C44 H44B 110.3
C43 C44 H44B 110.3
H44A C44 H44B 108.6
C44 C45 N3 102.3(8)
C44 C45 H45A 111.3
N3 C45 H45A 111.3
C44 C45 H45B 111.3
N3 C45 H45B 111.3
H45A C45 H45B 109.2
C46 O9 H9' 99.8
H9 O9 H9' 85.5
O10 C46 O9 128(2)
O10 C46 C42 115.6(8)
O9 C46 C42 117(2)
C46' O9' H9' 97.8
O10' C46' O9' 116(2)
O10' C46' C42 133.1(16)
O9' C46' C42 111.0(19)
N4 C47 C25 111.0(7)
N4 C47 H47A 109.4
C25 C47 H47A 109.4
N4 C47 H47B 109.4
C25 C47 H47B 109.4
H47A C47 H47B 108.0
N4 C48 C52 111.1(7)
N4 C48 C49' 105.5(12)
C52 C48 C49' 112(2)
N4 C48 C49 112.4(10)
C52 C48 C49 109.5(12)
C49' C48 C49 7.0(16)
N4 C48 H48A 107.8
C52 C48 H48A 108.0
C49' C48 H48A 112.0
C49 C48 H48A 107.8
N4 C48 H48B 109.0
C52 C48 H48B 109.2
C49' C48 H48B 109.5
C49 C48 H48B 105.4
H48A C48 H48B 2.5
C50 C49 C48 101.2(12)
C50 C49 H49A 111.5
C48 C49 H49A 111.5
C50 C49 H49B 111.6
C48 C49 H49B 111.5
H49A C49 H49B 109.4
C51 C50 C49 99.2(14)
C51 C50 H50A 111.9
C49 C50 H50A 111.9
C51 C50 H50B 111.9
C49 C50 H50B 111.9
H50A C50 H50B 109.6
C50 C51 N4 110.9(12)
C50 C51 H51A 109.5
N4 C51 H51A 109.5
C50 C51 H51B 109.5
N4 C51 H51B 109.5
H51A C51 H51B 108.1
C50' C49' C48 99.5(18)
C50' C49' H49C 111.9
C48 C49' H49C 111.9
C50' C49' H49D 111.9
C48 C49' H49D 111.8
H49C C49' H49D 109.6
C49' C50' C51' 116(2)
C49' C50' H50C 108.3
C51' C50' H50C 108.3
C49' C50' H50D 108.2
C51' C50' H50D 108.3
H50C C50' H50D 107.4
N4 C51' C50' 94.7(15)
N4 C51' H51C 112.8
C50' C51' H51C 112.8
N4 C51' H51D 112.8
C50' C51' H51D 112.8
H51C C51' H51D 110.2
O11 C52 O12 124.9(9)
O11 C52 C48 116.7(9)
O12 C52 C48 118.4(9)

loop_
_geom_bond_atom_site_label_1
_geom_bond_atom_site_label_2
_geom_bond_distance
N1 C30 1.505(9)
N1 C29 1.505(10)
N1 C33 1.515(13)
N1 H1A 0.9300
N2 C39 1.508(11)
N2 C36 1.525(11)
N2 C35 1.529(12)
N3 C41 1.484(10)
N3 C45 1.506(10)
N3 C42 1.524(11)
N3 H3A 0.9300
N4 C48 1.490(12)
N4 C47 1.499(12)
N4 C51 1.537(9)
N4 C51' 1.538(10)
O1 C1 1.386(9)
O1 H1 0.8400
O2 C8 1.391(10)
O2 H2 0.8400
O3 C15 1.374(9)
O3 H3 0.8400
O4 C22 1.394(9)
O4 H4 0.8400
O5 C34 1.253(11)
O6 C34 1.275(10)
O7 C40 1.220(11)
O8 C40 1.280(13)
O11 C52 1.223(12)
O12 C52 1.291(12)
O12 H12 0.8400
C1 C6 1.385(13)
C1 C2 1.416(13)
C2 C3 1.378(11)
C2 C28 1.513(14)
C3 C4 1.357(15)
C3 H3B 0.9500
C4 C5 1.403(15)
C4 C29 1.471(12)
C5 C6 1.445(12)
C5 H5 0.9500
C6 C7 1.545(15)
C7 C9 1.534(14)
C7 H7A 0.9900
C7 H7B 0.9900
C8 C13 1.376(13)
C8 C9 1.411(13)
C9 C10 1.372(12)
C10 C11 1.392(14)
C10 H10 0.9500
C11 C12 1.394(13)
C11 C35 1.471(12)
C12 C13 1.409(12)
C12 H12A 0.9500
C13 C14 1.537(13)
C14 C16 1.505(11)
C14 H14A 0.9900
C14 H14B 0.9900
C15 C16 1.399(11)
C15 C20 1.412(11)
C16 C17 1.398(12)
C17 C18 1.401(12)
C17 H17 0.9500
C18 C19 1.367(11)
C18 C41 1.518(11)
C19 C20 1.353(11)
C19 H19 0.9500
C20 C21 1.539(11)
C21 C23 1.540(11)
C21 H21A 0.9900
C21 H21B 0.9900
C22 C23 1.355(12)
C22 C27 1.399(11)
C23 C24 1.419(11)
C24 C25 1.366(11)
C24 H24 0.9500
C25 C26 1.389(12)
C25 C47 1.540(12)
C26 C27 1.401(12)
C26 H26 0.9500
C27 C28 1.515(12)
C28 H28A 0.9900
C28 H28B 0.9900
C29 H29A 0.9900
C29 H29B 0.9900
C30 C34 1.523(12)
C30 C31 1.540(14)
C30 H30 1.0000
C31 C32 1.447(14)
C31 H31A 0.9900
C31 H31B 0.9900
C32 C33 1.519(13)
C32 H32A 0.9900
C32 H32B 0.9900
C33 H33A 0.9900
C33 H33B 0.9900
C35 H35A 0.9900
C35 H35B 0.9900
C36 C37 1.504(13)
C36 C40 1.550(12)
C36 H36 1.0000
C37 C38 1.528(10)
C37 C38' 1.535(10)
C37 H37A 0.9599
C37 H37B 0.9599
C37 H37C 0.9598
C37 H37D 0.9602
C38 C39 1.539(10)
C38 H37D 1.4752
C38 H38A 0.9900
C38 H38B 0.9900
C38 H39C 1.4903
C38' C39 1.529(10)
C38' H37A 1.4856
C38' H38C 0.9900
C38' H38D 0.9900
C38' H39B 1.4923
C39 H39A 0.9601
C39 H39B 0.9600
C39 H39C 0.9600
C39 H39D 0.9600
C41 H41A 0.9900
C41 H41B 0.9900
C42 C46 1.501(9)
C42 C46' 1.507(10)
C42 C43 1.537(19)
C42 H42A 0.9600
C42 H42B 0.9601
C43 C44 1.57(2)
C43 H43A 0.9900
C43 H43B 0.9900
C44 C45 1.484(12)
C44 H44A 0.9900
C44 H44B 0.9900
C45 H45A 0.9900
C45 H45B 0.9900
O9 C46 1.235(11)
O9 H9 0.8400
O9 H9' 1.3168
O10 C46 1.234(9)
O9' C46' 1.32(2)
O9' H9' 1.0329
O10' C46' 1.238(11)
C47 H47A 0.9900
C47 H47B 0.9900
C48 C52 1.534(13)
C48 C49' 1.544(10)
C48 C49 1.545(10)
C48 H48A 0.9600
C48 H48B 0.9601
C49 C50 1.538(11)
C49 H49A 0.9900
C49 H49B 0.9900
C50 C51 1.531(10)
C50 H50A 0.9900
C50 H50B 0.9900
C51 H51A 0.9900
C51 H51B 0.9900
C49' C50' 1.535(11)
C49' H49C 0.9900
C49' H49D 0.9900
C50' C51' 1.543(11)
C50' H50C 0.9900
C50' H50D 0.9900
C51' H51C 0.9900
C51' H51D 0.9900
O21 O29 0.92(2)

loop_
_geom_torsion_atom_site_label_1
_geom_torsion_atom_site_label_2
_geom_torsion_atom_site_label_3
_geom_torsion_atom_site_label_4
_geom_torsion
O1 C1 C2 C3 -175.0(7)
C6 C1 C2 C3 0.0(11)
O1 C1 C2 C28 6.9(11)
C6 C1 C2 C28 -178.1(8)
C1 C2 C3 C4 -0.9(12)
C28 C2 C3 C4 177.2(8)
C2 C3 C4 C5 2.1(12)
C2 C3 C4 C29 177.8(8)
C3 C4 C5 C6 -2.3(11)
C29 C4 C5 C6 -178.3(7)
O1 C1 C6 C5 174.7(6)
C2 C1 C6 C5 -0.4(11)
O1 C1 C6 C7 -4.8(11)
C2 C1 C6 C7 -179.9(8)
C4 C5 C6 C1 1.5(11)
C4 C5 C6 C7 -179.0(7)
C1 C6 C7 C9 -82.8(9)
C5 C6 C7 C9 97.7(8)
C13 C8 C9 C10 2.0(12)
O2 C8 C9 C10 -176.5(8)
C13 C8 C9 C7 -179.6(8)
O2 C8 C9 C7 1.9(12)
C6 C7 C9 C10 -87.0(10)
C6 C7 C9 C8 94.6(9)
C8 C9 C10 C11 -4.5(13)
C7 C9 C10 C11 177.1(8)
C9 C10 C11 C12 3.8(13)
C9 C10 C11 C35 -176.9(8)
C10 C11 C12 C13 -0.6(11)
C35 C11 C12 C13 -180.0(7)
O2 C8 C13 C12 179.4(7)
C9 C8 C13 C12 0.9(11)
O2 C8 C13 C14 -4.3(11)
C9 C8 C13 C14 177.2(7)
C11 C12 C13 C8 -1.6(11)
C11 C12 C13 C14 -178.0(7)
C8 C13 C14 C16 -91.6(9)
C12 C13 C14 C16 84.7(9)
O3 C15 C16 C17 -175.6(6)
C20 C15 C16 C17 5.0(9)
O3 C15 C16 C14 1.7(10)
C20 C15 C16 C14 -177.6(6)
C13 C14 C16 C15 84.9(8)
C13 C14 C16 C17 -97.8(9)
C15 C16 C17 C18 -2.3(10)
C14 C16 C17 C18 -179.7(6)
C16 C17 C18 C19 -0.7(10)
C16 C17 C18 C41 177.3(6)
C17 C18 C19 C20 1.1(10)
C41 C18 C19 C20 -176.8(6)
C18 C19 C20 C15 1.5(10)
C18 C19 C20 C21 -179.7(6)
O3 C15 C20 C19 176.0(6)
C16 C15 C20 C19 -4.6(9)
O3 C15 C20 C21 -2.9(9)
C16 C15 C20 C21 176.5(6)
C19 C20 C21 C23 96.2(9)
C15 C20 C21 C23 -85.0(8)
O4 C22 C23 C24 -176.3(7)
C27 C22 C23 C24 0.6(11)
O4 C22 C23 C21 8.8(12)
C27 C22 C23 C21 -174.3(7)
C20 C21 C23 C22 93.9(9)
C20 C21 C23 C24 -81.1(9)
C22 C23 C24 C25 -1.5(10)
C21 C23 C24 C25 173.7(7)
C23 C24 C25 C26 0.7(11)
C23 C24 C25 C47 176.3(7)
C24 C25 C26 C27 1.1(11)
C47 C25 C26 C27 -174.5(7)
C23 C22 C27 C26 1.2(11)
O4 C22 C27 C26 178.4(7)
C23 C22 C27 C28 177.0(7)
O4 C22 C27 C28 -5.8(11)
C25 C26 C27 C22 -2.0(11)
C25 C26 C27 C28 -178.1(7)
C3 C2 C28 C27 -99.8(9)
C1 C2 C28 C27 78.3(10)
C22 C27 C28 C2 -93.1(9)
C26 C27 C28 C2 82.7(10)
C3 C4 C29 N1 95.5(11)
C5 C4 C29 N1 -88.7(11)
C30 N1 C29 C4 167.4(9)
C33 N1 C29 C4 -69.5(12)
C29 N1 C30 C34 -78.4(10)
C33 N1 C30 C34 154.8(7)
C29 N1 C30 C31 158.8(9)
C33 N1 C30 C31 32.0(8)
N1 C30 C31 C32 -16.6(10)
C34 C30 C31 C32 -139.0(9)
C30 C31 C32 C33 -4.8(12)
C30 N1 C33 C32 -34.7(9)
C29 N1 C33 C32 -162.0(7)
C31 C32 C33 N1 24.0(11)
N1 C30 C34 O5 -8.0(11)
C31 C30 C34 O5 108.2(9)
N1 C30 C34 O6 172.6(7)
C31 C30 C34 O6 -71.1(10)
C10 C11 C35 N2 64.0(10)
C12 C11 C35 N2 -116.7(9)
C39 N2 C35 C11 169.9(7)
C36 N2 C35 C11 47.0(9)
C39 N2 C36 C37 0.4(8)
C35 N2 C36 C37 125.0(7)
C39 N2 C36 C40 121.4(7)
C35 N2 C36 C40 -114.0(7)
N2 C36 C37 C38 23.3(10)
C40 C36 C37 C38 -94.9(10)
N2 C36 C37 C38' -23.8(10)
C40 C36 C37 C38' -142.0(10)
C36 C37 C38 C39 -37.4(13)
C38' C37 C38 C39 59.3(9)
C36 C37 C38' C39 37.6(13)
C38 C37 C38' C39 -59.9(9)
C36 N2 C39 C38' 23.0(10)
C35 N2 C39 C38' -102.9(9)
C36 N2 C39 C38 -23.4(10)
C35 N2 C39 C38 -149.3(9)
C37 C38' C39 N2 -36.4(12)
C37 C38' C39 C38 59.4(9)
C37 C38 C39 N2 36.5(12)
C37 C38 C39 C38' -59.8(9)
C37 C36 C40 O7 91.5(10)
N2 C36 C40 O7 -24.1(10)
C37 C36 C40 O8 -79.6(10)
N2 C36 C40 O8 164.8(8)
C45 N3 C41 C18 -67.8(9)
C42 N3 C41 C18 171.0(7)
C19 C18 C41 N3 -88.6(8)
C17 C18 C41 N3 93.5(8)
C41 N3 C42 C46 -95.7(9)
C45 N3 C42 C46 137.4(8)
C41 N3 C42 C46' -74.7(8)
C45 N3 C42 C46' 158.4(6)
C41 N3 C42 C43 152.7(9)
C45 N3 C42 C43 25.8(10)
C46 C42 C43 C44 -124.0(10)
C46' C42 C43 C44 -120.7(13)
N3 C42 C43 C44 -3.0(12)
C42 C43 C44 C45 -21.1(13)
C43 C44 C45 N3 36.9(11)
C41 N3 C45 C44 -163.1(7)
C42 N3 C45 C44 -38.6(8)
C46' C42 C46 O10 -81.9(18)
N3 C42 C46 O10 -22.9(11)
C43 C42 C46 O10 91.6(11)
C46' C42 C46 O9 98.0(18)
N3 C42 C46 O9 157.0(11)
C43 C42 C46 O9 -88.5(11)
C46 C42 C46' O10' 118.6(19)
N3 C42 C46' O10' -9.2(10)
C43 C42 C46' O10' 110.7(13)
C46 C42 C46' O9' -61.3(19)
N3 C42 C46' O9' 170.8(10)
C43 C42 C46' O9' -69.3(13)
C48 N4 C47 C25 46.7(12)
C51 N4 C47 C25 159.0(11)
C51' N4 C47 C25 -174.9(14)
C24 C25 C47 N4 65.7(12)
C26 C25 C47 N4 -118.6(9)
C47 N4 C48 C52 -111.9(9)
C51 N4 C48 C52 129.3(9)
C51' N4 C48 C52 111.4(14)
C47 N4 C48 C49' 126(2)
C51 N4 C48 C49' 7(2)
C51' N4 C48 C49' -11(3)
C47 N4 C48 C49 125.0(18)
C51 N4 C48 C49 6.2(19)
C51' N4 C48 C49 -12(2)
N4 C48 C49 C50 -30(3)
C52 C48 C49 C50 -153.8(18)
C49' C48 C49 C50 -38(27)
C48 C49 C50 C51 38(2)
C49 C50 C51 N4 -39(2)
C48 N4 C51 C50 20.7(14)
C47 N4 C51 C50 -101.9(14)
C51' N4 C51 C50 159(4)
N4 C48 C49' C50' 22(3)
C52 C48 C49' C50' -99(3)
C49 C48 C49' C50' -166(31)
C48 C49' C50' C51' -29(4)
C48 N4 C51' C50' -6(2)
C47 N4 C51' C50' -144.2(18)
C51 N4 C51' C50' -54(3)
C49' C50' C51' N4 22(3)
N4 C48 C52 O11 -22.2(10)
C49' C48 C52 O11 95.8(16)
C49 C48 C52 O11 102.6(16)
N4 C48 C52 O12 160.2(8)
C49' C48 C52 O12 -81.8(17)
C49 C48 C52 O12 -75.0(17)
